data_4034622
loop_
_publ_author_name
'Li, Shi-Guang'
'Yuan, Minglei'
'Topic, Filip'
'Han, Zhengxu S.'
'Senanayake, Chris H.'
'Tsantrizos, Youla S.'

_publ_section_title
;
 Asymmetric Library Synthesis of P-Chiral t-Butyl-Substituted Secondary
 and Tertiary Phosphine Oxides.
;
_journal_issue 11
_journal_name_full 'The Journal of organic chemistry'
_journal_page_first 7291
_journal_page_last 7302
_journal_paper_doi 10.1021/acs.joc.9b00945
_journal_volume 84
_journal_year 2019
_chemical_absolute_configuration ad
_chemical_formula_moiety 'C19 H25 Cl N O4 P S'
_chemical_formula_sum 'C19 H25 Cl N O4 P S'
_chemical_formula_weight 429.88
_space_group_crystal_system orthorhombic
_space_group_IT_number 19
_space_group_name_Hall 'P 2ac 2ab'
_space_group_name_H-M_alt 'P 21 21 21'
_atom_sites_solution_hydrogens mixed
_atom_sites_solution_primary iterative
_atom_sites_solution_secondary difmap
_audit_creation_method SHELXL-2018/3
_cell_angle_alpha 90
_cell_angle_beta 90
_cell_angle_gamma 90
_cell_formula_units_Z 4
_cell_length_a 6.1288(12)
_cell_length_b 16.100(3)
_cell_length_c 22.181(4)
_cell_measurement_reflns_used 6582
_cell_measurement_temperature 298(2)
_cell_measurement_theta_max 79.72
_cell_measurement_theta_min 3.39
_cell_volume 2188.7(7)
_computing_cell_refinement 'Bruker APEX3'
_computing_data_collection 'Bruker APEX3'
_computing_data_reduction 'Bruker APEX3'
_computing_publication_material 'OLEX2 (Dolomanov et al., 2009) & WinGX (Farrugia, 2012)'
_computing_structure_refinement 'SHELXL-2018/3 (Sheldrick, 2015)'
_computing_structure_solution 'SHELXT 2014/5 (Sheldrick, 2015)'
_diffrn_ambient_environment N~2~
_diffrn_ambient_temperature 298(2)
_diffrn_detector CPAD
_diffrn_detector_type 'PHOTON II'
_diffrn_measured_fraction_theta_full 0.989
_diffrn_measured_fraction_theta_max 0.970
_diffrn_measurement_device 'four-circle diffractometer'
_diffrn_measurement_device_type 'Bruker D8 Venture, Dual, Cu at zero, PHOTON II'
_diffrn_measurement_method '\f and \w scans'
_diffrn_radiation_monochromator mirror
_diffrn_radiation_probe x-ray
_diffrn_radiation_type CuK\a
_diffrn_radiation_wavelength 1.54178
_diffrn_reflns_av_R_equivalents 0.0521
_diffrn_reflns_av_unetI/netI 0.0451
_diffrn_reflns_Laue_measured_fraction_full 0.989
_diffrn_reflns_Laue_measured_fraction_max 0.970
_diffrn_reflns_limit_h_max 6
_diffrn_reflns_limit_h_min -7
_diffrn_reflns_limit_k_max 20
_diffrn_reflns_limit_k_min -20
_diffrn_reflns_limit_l_max 27
_diffrn_reflns_limit_l_min -27
_diffrn_reflns_number 15841
_diffrn_reflns_point_group_measured_fraction_full 0.986
_diffrn_reflns_point_group_measured_fraction_max 0.960
_diffrn_reflns_theta_full 67.750
_diffrn_reflns_theta_max 80.561
_diffrn_reflns_theta_min 3.392
_diffrn_source 'micro-focus sealed X-ray tube'
_diffrn_source_type 'Incoatec Microfocus X-ray Source I\mS (Cu)'
_exptl_absorpt_coefficient_mu 3.327
_exptl_absorpt_correction_T_max 1.0000
_exptl_absorpt_correction_T_min 0.3664
_exptl_absorpt_correction_type numerical
_exptl_absorpt_process_details 'SADABS-2016/2 (Krause, Herbst-Irmer, Sheldrick & Stalke, 2015)'
_exptl_crystal_colour colourless
_exptl_crystal_density_diffrn 1.305
_exptl_crystal_density_method 'not measured'
_exptl_crystal_description needle
_exptl_crystal_F_000 904
_exptl_crystal_size_max 0.733
_exptl_crystal_size_mid 0.073
_exptl_crystal_size_min 0.046
_refine_diff_density_max 0.237
_refine_diff_density_min -0.334
_refine_diff_density_rms 0.047
_refine_ls_abs_structure_details
;
 Flack x determined using 1500 quotients [(I+)-(I-)]/[(I+)+(I-)]
 (Parsons, Flack and Wagner, Acta Cryst. B69 (2013) 249-259).
;
_refine_ls_abs_structure_Flack -0.017(14)
_refine_ls_extinction_coef 0.0026(7)
_refine_ls_extinction_expression Fc^*^=kFc[1+0.001xFc^2^\l^3^/sin(2\q)]^-1/4^
_refine_ls_extinction_method 'SHELXL-2018/3 (Sheldrick, 2015)'
_refine_ls_goodness_of_fit_ref 1.044
_refine_ls_hydrogen_treatment mixed
_refine_ls_matrix_type full
_refine_ls_number_parameters 253
_refine_ls_number_reflns 4605
_refine_ls_number_restraints 1
_refine_ls_restrained_S_all 1.044
_refine_ls_R_factor_all 0.0557
_refine_ls_R_factor_gt 0.0468
_refine_ls_shift/su_max 0.001
_refine_ls_shift/su_mean 0.000
_refine_ls_structure_factor_coef Fsqd
_refine_ls_weighting_details 'w=1/[\s^2^(Fo^2^)+(0.0673P)^2^+0.5519P] where P=(Fo^2^+2Fc^2^)/3'
_refine_ls_weighting_scheme calc
_refine_ls_wR_factor_gt 0.1203
_refine_ls_wR_factor_ref 0.1308
_reflns_Friedel_coverage 0.717
_reflns_Friedel_fraction_full 0.982
_reflns_Friedel_fraction_max 0.945
_reflns_number_gt 4010
_reflns_number_total 4605
_reflns_threshold_expression 'I > 2\s(I)'
_cod_data_source_file jo9b00945_si_001.cif
_cod_data_source_block 3_RT
_cod_database_code 4034622
_shelx_shelxl_version_number 2018/3
_shelx_space_group_comment
;
The symmetry employed for this shelxl refinement is uniquely defined
by the following loop, which should always be used as a source of
symmetry information in preference to the above space-group names.
They are only intended as comments.
;
_shelx_estimated_absorpt_t_min 0.194
_shelx_estimated_absorpt_t_max 0.862

loop_
_space_group_symop_operation_xyz
'x, y, z'
'-x+1/2, -y, z+1/2'
'-x, y+1/2, -z+1/2'
'x+1/2, -y+1/2, -z'

loop_
_atom_site_label
_atom_site_type_symbol
_atom_site_fract_x
_atom_site_fract_y
_atom_site_fract_z
_atom_site_U_iso_or_equiv
_atom_site_adp_type
_atom_site_occupancy
_atom_site_site_symmetry_order
_atom_site_calc_flag
_atom_site_refinement_flags_posn
_atom_site_refinement_flags_adp
C1A C 0.4351(6) 0.7968(2) 0.73554(16) 0.0428(8) Uani 1 1 d . .
C2A C 0.4407(6) 0.7144(2) 0.75366(16) 0.0415(7) Uani 1 1 d . .
C3A C 0.3240(7) 0.6924(2) 0.80465(17) 0.0475(8) Uani 1 1 d . .
H3A H 0.326494 0.637889 0.818401 0.057 Uiso 1 1 calc R U
C4A C 0.2039(7) 0.7516(3) 0.83502(17) 0.0509(9) Uani 1 1 d . .
C5A C 0.1964(8) 0.8329(3) 0.81661(19) 0.0544(9) Uani 1 1 d . .
H5A H 0.114212 0.871742 0.837753 0.065 Uiso 1 1 calc R U
C6A C 0.3136(8) 0.8560(2) 0.76596(18) 0.0516(9) Uani 1 1 d . .
H6A H 0.310657 0.910684 0.752504 0.062 Uiso 1 1 calc R U
C7A C 0.8429(9) 0.8761(3) 0.6061(2) 0.0656(12) Uani 1 1 d . .
C8A C 0.9691(12) 0.7950(4) 0.6097(3) 0.095(2) Uani 1 1 d . .
H8A1 H 1.047183 0.792589 0.647155 0.143 Uiso 1 1 calc R U
H8A2 H 1.070485 0.792015 0.576774 0.143 Uiso 1 1 calc R U
H8A3 H 0.869195 0.749185 0.607356 0.143 Uiso 1 1 calc R U
C9A C 1.0038(15) 0.9477(5) 0.5967(4) 0.137(4) Uani 1 1 d . .
H9A1 H 0.927045 0.999590 0.598689 0.205 Uiso 1 1 calc R U
H9A2 H 1.071930 0.942217 0.557967 0.205 Uiso 1 1 calc R U
H9A3 H 1.113344 0.946117 0.627654 0.205 Uiso 1 1 calc R U
C10A C 0.6762(15) 0.8729(6) 0.5568(3) 0.129(3) Uani 1 1 d . .
H10A H 0.578176 0.827425 0.563971 0.194 Uiso 1 1 calc R U
H10B H 0.748066 0.865187 0.518801 0.194 Uiso 1 1 calc R U
H10C H 0.595460 0.923977 0.556167 0.194 Uiso 1 1 calc R U
C11A C 0.5751(7) 0.6507(2) 0.71939(19) 0.0477(9) Uani 1 1 d . .
H11A H 0.604205 0.672895 0.679047 0.057 Uiso 1 1 calc R U
C12A C 0.7919(8) 0.6361(4) 0.7502(3) 0.0854(17) Uani 1 1 d . .
H12A H 0.767238 0.616207 0.790410 0.128 Uiso 1 1 calc R U
H12B H 0.872222 0.687230 0.751731 0.128 Uiso 1 1 calc R U
H12C H 0.873835 0.595545 0.727938 0.128 Uiso 1 1 calc R U
C13A C 0.4958(6) 0.4968(2) 0.60411(17) 0.0469(8) Uani 1 1 d . .
C14A C 0.6929(8) 0.5316(3) 0.5877(2) 0.0585(10) Uani 1 1 d . .
H14A H 0.735399 0.582267 0.604065 0.070 Uiso 1 1 calc R U
C15A C 0.8265(8) 0.4917(3) 0.5473(2) 0.0598(10) Uani 1 1 d . .
H15A H 0.960395 0.515342 0.537529 0.072 Uiso 1 1 calc R U
C16A C 0.7675(7) 0.4178(3) 0.52080(17) 0.0543(10) Uani 1 1 d . .
C17A C 0.5728(8) 0.3828(3) 0.5386(2) 0.0629(11) Uani 1 1 d . .
H17A H 0.532080 0.331792 0.522425 0.076 Uiso 1 1 calc R U
C18A C 0.4358(8) 0.4211(3) 0.5796(2) 0.0564(10) Uani 1 1 d . .
H18A H 0.304764 0.396201 0.590633 0.068 Uiso 1 1 calc R U
C19A C 0.9131(10) 0.3772(4) 0.4750(2) 0.0783(15) Uani 1 1 d . .
H19A H 0.884375 0.318566 0.474052 0.117 Uiso 1 1 calc R U
H19B H 1.062915 0.386448 0.485617 0.117 Uiso 1 1 calc R U
H19C H 0.884920 0.400531 0.435899 0.117 Uiso 1 1 calc R U
Cl1A Cl 0.0539(3) 0.72090(9) 0.89789(6) 0.0853(5) Uani 1 1 d . .
N1A N 0.4569(6) 0.57262(18) 0.71254(15) 0.0512(8) Uani 1 1 d . .
H1A H 0.462622 0.537659 0.741808 0.061 Uiso 1 1 calc R U
O1A O 0.5507(5) 0.81713(16) 0.68289(12) 0.0549(7) Uani 1 1 d . .
O2A O 0.5897(7) 0.97590(18) 0.68071(15) 0.0714(10) Uani 1 1 d . .
O3A O 0.1603(5) 0.4880(2) 0.67433(18) 0.0761(10) Uani 1 1 d . .
O4A O 0.2479(6) 0.6217(2) 0.62517(16) 0.0816(12) Uani 1 1 d . .
P1A P 0.7058(2) 0.89573(6) 0.67656(5) 0.0522(3) Uani 1 1 d D .
S1A S 0.31837(18) 0.54767(6) 0.65480(5) 0.0524(3) Uani 1 1 d . .
H1B H 0.826(6) 0.886(3) 0.7142(15) 0.063 Uiso 1 1 d D U

loop_
_atom_site_aniso_label
_atom_site_aniso_U_11
_atom_site_aniso_U_22
_atom_site_aniso_U_33
_atom_site_aniso_U_23
_atom_site_aniso_U_13
_atom_site_aniso_U_12
C1A 0.0445(19) 0.0427(17) 0.0413(18) -0.0011(14) 0.0054(15) -0.0017(15)
C2A 0.0416(18) 0.0402(17) 0.0428(18) -0.0067(14) 0.0009(15) -0.0021(14)
C3A 0.053(2) 0.0417(17) 0.0476(19) -0.0019(14) 0.0072(18) -0.0042(17)
C4A 0.050(2) 0.054(2) 0.048(2) -0.0082(15) 0.0098(18) -0.0051(19)
C5A 0.054(2) 0.055(2) 0.055(2) -0.0132(17) 0.009(2) 0.008(2)
C6A 0.061(2) 0.0402(17) 0.054(2) -0.0049(15) 0.004(2) 0.0077(19)
C7A 0.076(3) 0.059(2) 0.062(3) 0.011(2) 0.025(2) 0.008(2)
C8A 0.104(5) 0.081(4) 0.101(4) 0.009(3) 0.039(4) 0.031(3)
C9A 0.154(8) 0.091(5) 0.165(7) 0.016(5) 0.097(7) -0.026(5)
C10A 0.153(7) 0.187(8) 0.049(3) -0.001(4) 0.002(4) 0.060(7)
C11A 0.050(2) 0.0380(17) 0.055(2) -0.0106(15) 0.0117(18) -0.0054(16)
C12A 0.050(3) 0.088(4) 0.118(5) -0.035(3) -0.001(3) 0.011(3)
C13A 0.050(2) 0.0469(19) 0.0439(18) -0.0054(15) -0.0057(16) 0.0037(16)
C14A 0.063(3) 0.053(2) 0.060(2) -0.0125(17) 0.007(2) -0.009(2)
C15A 0.060(2) 0.065(2) 0.054(2) -0.0045(19) 0.009(2) -0.006(2)
C16A 0.062(3) 0.060(2) 0.0407(19) -0.0068(16) -0.0058(18) 0.0126(19)
C17A 0.067(3) 0.056(2) 0.066(3) -0.019(2) -0.004(2) -0.001(2)
C18A 0.051(2) 0.055(2) 0.063(3) -0.0147(19) -0.006(2) -0.0087(19)
C19A 0.084(4) 0.092(4) 0.059(3) -0.024(3) 0.006(3) 0.012(3)
Cl1A 0.1033(10) 0.0842(8) 0.0682(7) -0.0083(6) 0.0457(7) -0.0130(8)
N1A 0.072(2) 0.0334(14) 0.0481(17) -0.0039(12) 0.0058(17) -0.0057(15)
O1A 0.0725(18) 0.0427(13) 0.0496(14) -0.0042(11) 0.0177(15) -0.0033(13)
O2A 0.104(3) 0.0418(15) 0.068(2) -0.0012(13) 0.022(2) 0.0069(16)
O3A 0.0532(17) 0.074(2) 0.101(3) -0.0247(19) 0.0190(18) -0.0185(17)
O4A 0.096(3) 0.067(2) 0.082(2) -0.0041(17) -0.020(2) 0.0325(19)
P1A 0.0643(7) 0.0433(5) 0.0489(5) 0.0029(4) 0.0060(5) -0.0025(5)
S1A 0.0491(5) 0.0484(5) 0.0598(6) -0.0093(4) 0.0006(5) 0.0028(4)

loop_
_atom_type_symbol
_atom_type_description
_atom_type_scat_dispersion_real
_atom_type_scat_dispersion_imag
_atom_type_scat_source
C C 0.0181 0.0091 'International Tables Vol C Tables 4.2.6.8 and 6.1.1.4'
H H 0.0000 0.0000 'International Tables Vol C Tables 4.2.6.8 and 6.1.1.4'
Cl Cl 0.3639 0.7018 'International Tables Vol C Tables 4.2.6.8 and 6.1.1.4'
N N 0.0311 0.0180 'International Tables Vol C Tables 4.2.6.8 and 6.1.1.4'
O O 0.0492 0.0322 'International Tables Vol C Tables 4.2.6.8 and 6.1.1.4'
P P 0.2955 0.4335 'International Tables Vol C Tables 4.2.6.8 and 6.1.1.4'
S S 0.3331 0.5567 'International Tables Vol C Tables 4.2.6.8 and 6.1.1.4'

loop_
_geom_angle_atom_site_label_1
_geom_angle_atom_site_label_2
_geom_angle_atom_site_label_3
_geom_angle
C6A C1A C2A 122.0(3)
C6A C1A O1A 121.1(3)
C2A C1A O1A 116.8(3)
C3A C2A C1A 117.9(3)
C3A C2A C11A 121.1(3)
C1A C2A C11A 121.0(3)
C4A C3A C2A 119.9(4)
C4A C3A H3A 120.0
C2A C3A H3A 120.0
C5A C4A C3A 122.1(4)
C5A C4A Cl1A 119.4(3)
C3A C4A Cl1A 118.5(3)
C4A C5A C6A 118.7(4)
C4A C5A H5A 120.6
C6A C5A H5A 120.6
C5A C6A C1A 119.3(4)
C5A C6A H6A 120.3
C1A C6A H6A 120.3
C10A C7A C8A 110.8(6)
C10A C7A C9A 111.5(6)
C8A C7A C9A 109.0(6)
C10A C7A P1A 108.7(4)
C8A C7A P1A 110.1(3)
C9A C7A P1A 106.7(4)
C7A C8A H8A1 109.5
C7A C8A H8A2 109.5
H8A1 C8A H8A2 109.5
C7A C8A H8A3 109.5
H8A1 C8A H8A3 109.5
H8A2 C8A H8A3 109.5
C7A C9A H9A1 109.5
C7A C9A H9A2 109.5
H9A1 C9A H9A2 109.5
C7A C9A H9A3 109.5
H9A1 C9A H9A3 109.5
H9A2 C9A H9A3 109.5
C7A C10A H10A 109.5
C7A C10A H10B 109.5
H10A C10A H10B 109.5
C7A C10A H10C 109.5
H10A C10A H10C 109.5
H10B C10A H10C 109.5
N1A C11A C12A 110.5(4)
N1A C11A C2A 111.4(3)
C12A C11A C2A 110.8(3)
N1A C11A H11A 108.0
C12A C11A H11A 108.0
C2A C11A H11A 108.0
C11A C12A H12A 109.5
C11A C12A H12B 109.5
H12A C12A H12B 109.5
C11A C12A H12C 109.5
H12A C12A H12C 109.5
H12B C12A H12C 109.5
C14A C13A C18A 119.1(4)
C14A C13A S1A 121.2(3)
C18A C13A S1A 119.7(3)
C15A C14A C13A 120.3(4)
C15A C14A H14A 119.9
C13A C14A H14A 119.9
C14A C15A C16A 121.8(4)
C14A C15A H15A 119.1
C16A C15A H15A 119.1
C15A C16A C17A 117.4(4)
C15A C16A C19A 120.6(5)
C17A C16A C19A 122.0(4)
C16A C17A C18A 122.1(4)
C16A C17A H17A 118.9
C18A C17A H17A 118.9
C17A C18A C13A 119.3(4)
C17A C18A H18A 120.3
C13A C18A H18A 120.3
C16A C19A H19A 109.5
C16A C19A H19B 109.5
H19A C19A H19B 109.5
C16A C19A H19C 109.5
H19A C19A H19C 109.5
H19B C19A H19C 109.5
C11A N1A S1A 124.6(3)
C11A N1A H1A 117.7
S1A N1A H1A 117.7
C1A O1A P1A 124.1(2)
O2A P1A O1A 113.7(2)
O2A P1A C7A 115.6(2)
O1A P1A C7A 102.5(2)
O2A P1A H1B 113(2)
O1A P1A H1B 103(2)
C7A P1A H1B 108(2)
O4A S1A O3A 119.6(2)
O4A S1A N1A 108.78(19)
O3A S1A N1A 106.7(2)
O4A S1A C13A 106.3(2)
O3A S1A C13A 107.4(2)
N1A S1A C13A 107.56(18)

loop_
_geom_bond_atom_site_label_1
_geom_bond_atom_site_label_2
_geom_bond_distance
C1A C6A 1.384(5)
C1A C2A 1.388(5)
C1A O1A 1.404(4)
C2A C3A 1.384(5)
C2A C11A 1.519(5)
C3A C4A 1.379(5)
C3A H3A 0.9300
C4A C5A 1.372(6)
C4A Cl1A 1.742(4)
C5A C6A 1.384(6)
C5A H5A 0.9300
C6A H6A 0.9300
C7A C10A 1.498(9)
C7A C8A 1.520(7)
C7A C9A 1.531(8)
C7A P1A 1.801(5)
C8A H8A1 0.9600
C8A H8A2 0.9600
C8A H8A3 0.9600
C9A H9A1 0.9600
C9A H9A2 0.9600
C9A H9A3 0.9600
C10A H10A 0.9600
C10A H10B 0.9600
C10A H10C 0.9600
C11A N1A 1.459(4)
C11A C12A 1.512(7)
C11A H11A 0.9800
C12A H12A 0.9600
C12A H12B 0.9600
C12A H12C 0.9600
C13A C14A 1.381(6)
C13A C18A 1.385(5)
C13A S1A 1.765(4)
C14A C15A 1.374(6)
C14A H14A 0.9300
C15A C16A 1.375(6)
C15A H15A 0.9300
C16A C17A 1.377(7)
C16A C19A 1.503(6)
C17A C18A 1.383(6)
C17A H17A 0.9300
C18A H18A 0.9300
C19A H19A 0.9600
C19A H19B 0.9600
C19A H19C 0.9600
N1A S1A 1.588(4)
N1A H1A 0.8600
O1A P1A 1.589(3)
O2A P1A 1.477(3)
O3A S1A 1.431(3)
O4A S1A 1.427(3)
P1A H1B 1.123(13)

loop_
_geom_torsion_atom_site_label_1
_geom_torsion_atom_site_label_2
_geom_torsion_atom_site_label_3
_geom_torsion_atom_site_label_4
_geom_torsion
C6A C1A C2A C3A -1.5(6)
O1A C1A C2A C3A -178.6(3)
C6A C1A C2A C11A 179.9(4)
O1A C1A C2A C11A 2.8(5)
C1A C2A C3A C4A 1.2(6)
C11A C2A C3A C4A 179.8(4)
C2A C3A C4A C5A -0.4(7)
C2A C3A C4A Cl1A 178.4(3)
C3A C4A C5A C6A -0.1(7)
Cl1A C4A C5A C6A -178.9(3)
C4A C5A C6A C1A -0.2(6)
C2A C1A C6A C5A 1.0(6)
O1A C1A C6A C5A 178.0(4)
C3A C2A C11A N1A 43.3(5)
C1A C2A C11A N1A -138.1(4)
C3A C2A C11A C12A -80.1(5)
C1A C2A C11A C12A 98.5(5)
C18A C13A C14A C15A 0.4(7)
S1A C13A C14A C15A -178.7(4)
C13A C14A C15A C16A 1.7(7)
C14A C15A C16A C17A -3.1(7)
C14A C15A C16A C19A 177.7(4)
C15A C16A C17A C18A 2.4(7)
C19A C16A C17A C18A -178.3(5)
C16A C17A C18A C13A -0.4(7)
C14A C13A C18A C17A -1.1(7)
S1A C13A C18A C17A 178.1(4)
C12A C11A N1A S1A -140.6(4)
C2A C11A N1A S1A 95.8(4)
C6A C1A O1A P1A 48.2(5)
C2A C1A O1A P1A -134.7(3)
C1A O1A P1A O2A -65.3(4)
C1A O1A P1A C7A 169.2(3)
C10A C7A P1A O2A -62.7(5)
C8A C7A P1A O2A 175.8(4)
C9A C7A P1A O2A 57.6(5)
C10A C7A P1A O1A 61.5(5)
C8A C7A P1A O1A -60.0(5)
C9A C7A P1A O1A -178.1(5)
C11A N1A S1A O4A -25.5(4)
C11A N1A S1A O3A -155.9(3)
C11A N1A S1A C13A 89.2(3)
C14A C13A S1A O4A 65.5(4)
C18A C13A S1A O4A -113.7(4)
C14A C13A S1A O3A -165.4(4)
C18A C13A S1A O3A 15.4(4)
C14A C13A S1A N1A -50.9(4)
C18A C13A S1A N1A 129.9(3)
